data_4118649
loop_
_publ_author_name
'Luminita M. Toma'
'Catalina Ruiz-P\'erez'
'Jorge Pas\'an'
'Wolfgang Wernsdorfer'
'Francesc Lloret'
'Miguel Julve'

_publ_contact_author_address
;Laboratorio de Rayos X y Materiales Moleculares
 Dpto. F\'isica Fundamental II. Facultad de F\'isica
 Universidad de La Laguna
 E-38204. La Laguna. Tenerife
 Spain
;
_publ_contact_author_email caruiz@ull.es
_publ_contact_author_fax +34922318320
_publ_contact_author_name 'Professor Catalina Ruiz-P\'erez'
_publ_contact_author_phone +34922318300
_publ_section_title
;
 Molecular Engineering To Control the Magnetic Interaction between
 Single-Chain Magnets Assembled in a Two-Dimensional Network
;
_journal_name_full 'Journal of the American Chemical Society'
_journal_page_first 15265
_journal_page_last 15268
_journal_paper_doi 10.1021/ja307042z
_journal_volume 134
_journal_year 2012
_chemical_formula_sum 'C44 H40 Co Fe2 N14 O2'
_chemical_formula_weight 967.50
_chemical_name_systematic
;
 ?
;
_space_group_IT_number 15
_symmetry_cell_setting monoclinic
_symmetry_space_group_name_Hall '-C 2yc'
_symmetry_space_group_name_H-M 'C 1 2/c 1'
_atom_sites_solution_hydrogens geom
_atom_sites_solution_primary direct
_atom_sites_solution_secondary difmap
_audit_creation_method SHELXL-97
_cell_angle_alpha 90.00
_cell_angle_beta 113.29(2)
_cell_angle_gamma 90.00
_cell_formula_units_Z 4
_cell_length_a 30.048(3)
_cell_length_b 14.0942(4)
_cell_length_c 11.9188(4)
_cell_measurement_temperature 293(2)
_cell_volume 4636.3(9)
_computing_cell_refinement 'Dirax/lsq (Duisenberg & Schreurs, 1989-2000)'
_computing_data_collection 'Collect (Nonius BV, 1997-2000)'
_computing_data_reduction 'EvalCCD (Duisenberg & Schreurs 1990-2000)'
_computing_molecular_graphics CRYSTALMAKER
_computing_publication_material 'PARST97 (Nardelli, 1997)'
_computing_structure_refinement 'SHELXL-97 (Sheldrick, 1997)'
_computing_structure_solution 'SHELXS-97 (Sheldrick, 1997)'
_diffrn_ambient_temperature 293(2)
_diffrn_detector 'CCD plate'
_diffrn_detector_area_resol_mean 9
_diffrn_measured_fraction_theta_full 0.973
_diffrn_measured_fraction_theta_max 0.973
_diffrn_measurement_device '95mm CCD camera on \k-goniostat'
_diffrn_measurement_device_type KappaCCD
_diffrn_measurement_method 'CCD rotation images, thick slices'
_diffrn_radiation_monochromator 'horizonally mounted graphite crystal'
_diffrn_radiation_probe x-ray
_diffrn_radiation_source 'fine-focus sealed tube'
_diffrn_radiation_type MoK\a
_diffrn_radiation_wavelength 0.71073
_diffrn_reflns_av_R_equivalents 0.0847
_diffrn_reflns_av_sigmaI/netI 0.1043
_diffrn_reflns_limit_h_max 38
_diffrn_reflns_limit_h_min -38
_diffrn_reflns_limit_k_max 18
_diffrn_reflns_limit_k_min -16
_diffrn_reflns_limit_l_max 14
_diffrn_reflns_limit_l_min -15
_diffrn_reflns_number 17852
_diffrn_reflns_theta_full 27.50
_diffrn_reflns_theta_max 27.50
_diffrn_reflns_theta_min 6.43
_diffrn_source 'Enraf Nonius FR590'
_exptl_absorpt_coefficient_mu 1.023
_exptl_absorpt_correction_T_max 0.974
_exptl_absorpt_correction_T_min 0.954
_exptl_absorpt_correction_type sphere
_exptl_crystal_colour braun
_exptl_crystal_density_diffrn 1.372
_exptl_crystal_description naddels
_exptl_crystal_F_000 1948
_exptl_crystal_size_max 0.15
_exptl_crystal_size_mid 0.07
_exptl_crystal_size_min 0.06
_refine_diff_density_max 1.077
_refine_diff_density_min -1.218
_refine_diff_density_rms 0.154
_refine_ls_extinction_method none
_refine_ls_goodness_of_fit_ref 1.064
_refine_ls_hydrogen_treatment mixed
_refine_ls_matrix_type full
_refine_ls_number_parameters 286
_refine_ls_number_reflns 5188
_refine_ls_number_restraints 0
_refine_ls_restrained_S_all 1.064
_refine_ls_R_factor_all 0.1877
_refine_ls_R_factor_gt 0.1401
_refine_ls_shift/su_max 0.878
_refine_ls_shift/su_mean 0.477
_refine_ls_structure_factor_coef Fsqd
_refine_ls_weighting_details 'calc w=1/[\s^2^(Fo^2^)+(0.1985P)^2^+104.3945P] where P=(Fo^2^+2Fc^2^)/3'
_refine_ls_weighting_scheme calc
_refine_ls_wR_factor_gt 0.2975
_refine_ls_wR_factor_ref 0.3246
_reflns_number_gt 3274
_reflns_number_total 5188
_reflns_threshold_expression >2sigma(I)
_cod_data_source_file ja307042z_si_002.cif
_cod_data_source_block compound2
_cod_original_cell_volume 4636.4(5)
_cod_original_sg_symbol_H-M 'C 2/c'
_cod_database_code 4118649

loop_
_symmetry_equiv_pos_as_xyz
'x, y, z'
'-x, y, -z+1/2'
'x+1/2, y+1/2, z'
'-x+1/2, y+1/2, -z+1/2'
'-x, -y, -z'
'x, -y, z-1/2'
'-x+1/2, -y+1/2, -z'
'x+1/2, -y+1/2, z-1/2'

loop_
_atom_site_label
_atom_site_type_symbol
_atom_site_fract_x
_atom_site_fract_y
_atom_site_fract_z
_atom_site_U_iso_or_equiv
_atom_site_adp_type
_atom_site_occupancy
_atom_site_symmetry_multiplicity
_atom_site_calc_flag
_atom_site_refinement_flags
Co1 Co 0.0000 0.0000 0.0000 0.0352(5) Uani 1 2 d S
Fe1 Fe -0.13527(5) 0.10490(12) -0.38225(14) 0.0437(5) Uani 1 1 d .
N1 N -0.0520(4) 0.0800(9) -0.1335(10) 0.065(3) Uani 1 1 d .
N1O N 0.0033(10) 0.1828(18) 0.1199(18) 0.130(7) Uani 1 1 d .
N2 N 0.1472(6) -0.1106(12) -0.1238(18) 0.111(5) Uani 1 1 d .
N3 N -0.1173(6) 0.3170(14) -0.373(3) 0.145(10) Uani 1 1 d .
N4 N 0.0555(4) 0.0715(10) -0.0285(10) 0.068(3) Uani 1 1 d .
N11 N -0.1906(4) 0.1127(8) -0.5367(10) 0.059(3) Uani 1 1 d .
N12 N -0.1885(4) 0.1246(9) -0.3243(12) 0.069(3) Uani 1 1 d .
O1 O 0.0020(5) 0.0962(7) 0.1387(8) 0.079(3) Uani 1 1 d .
C1 C -0.0841(4) 0.0912(9) -0.2273(11) 0.051(3) Uani 1 1 d .
C2 C 0.1433(4) -0.0337(11) -0.1108(14) 0.066(4) Uani 1 1 d .
C3 C -0.1240(4) 0.2398(10) -0.3769(15) 0.063(4) Uani 1 1 d .
C4 C 0.0846(4) 0.0880(9) -0.0608(11) 0.052(3) Uani 1 1 d .
C11 C -0.1905(6) 0.1077(12) -0.6514(14) 0.081(5) Uani 1 1 d .
H11 H -0.1609 0.1045 -0.6591 0.097 Uiso 1 1 calc R
C12 C -0.2302(6) 0.1073(15) -0.7501(15) 0.093(5) Uani 1 1 d .
H12 H -0.2286 0.1081 -0.8264 0.111 Uiso 1 1 calc R
C13 C -0.2782(6) 0.1055(13) -0.7408(15) 0.078(4) Uani 1 1 d .
C14 C -0.2789(6) 0.1131(11) -0.6250(13) 0.069(4) Uani 1 1 d .
H14 H -0.3077 0.1150 -0.6132 0.083 Uiso 1 1 calc R
C15 C -0.2354(4) 0.1175(9) -0.5315(16) 0.068(4) Uani 1 1 d .
C16 C -0.2329(5) 0.1251(11) -0.4080(15) 0.066(4) Uani 1 1 d .
C17 C -0.2727(6) 0.1334(13) -0.3800(18) 0.088(5) Uani 1 1 d .
H17 H -0.3036 0.1317 -0.4420 0.106 Uiso 1 1 calc R
C18 C -0.2671(7) 0.1449(13) -0.2554(18) 0.094(5) Uani 1 1 d .
C19 C -0.2196(8) 0.1419(16) -0.166(2) 0.109(6) Uani 1 1 d .
H19 H -0.2136 0.1473 -0.0832 0.131 Uiso 1 1 calc R
C20 C -0.1823(6) 0.1307(14) -0.2031(17) 0.086(5) Uani 1 1 d .
H20 H -0.1510 0.1271 -0.1435 0.104 Uiso 1 1 calc R
C21 C -0.3224(6) 0.108(2) -0.8633(18) 0.129(9) Uani 1 1 d .
H21A H -0.3119 0.0996 -0.9290 0.194 Uiso 1 1 calc R
H21B H -0.3386 0.1680 -0.8722 0.194 Uiso 1 1 calc R
H21C H -0.3443 0.0579 -0.8653 0.194 Uiso 1 1 calc R
C22 C -0.3088(8) 0.1596(18) -0.218(2) 0.124(8) Uani 1 1 d .
H22A H -0.3387 0.1602 -0.2888 0.186 Uiso 1 1 calc R
H22B H -0.3049 0.2190 -0.1755 0.186 Uiso 1 1 calc R
H22C H -0.3095 0.1090 -0.1645 0.186 Uiso 1 1 calc R
C3O C -0.0054(15) 0.367(2) 0.060(3) 0.144(9) Uani 1 1 d .
C5O C 0.0420(15) 0.231(2) 0.140(4) 0.202(15) Uani 1 1 d .
H5O H 0.0728 0.2076 0.1873 0.242 Uiso 1 1 calc R
C2O C -0.0414(17) 0.323(2) 0.060(3) 0.195(16) Uani 1 1 d .
H2O H -0.0701 0.3566 0.0411 0.234 Uiso 1 1 calc R
C1O C -0.0404(14) 0.229(3) 0.085(4) 0.237(16) Uani 1 1 d .
H1O H -0.0683 0.1973 0.0802 0.285 Uiso 1 1 calc R
C4O C 0.0337(15) 0.325(3) 0.082(4) 0.205(15) Uani 1 1 d .
H4O H 0.0576 0.3539 0.0622 0.245 Uiso 1 1 calc R
C6O C -0.0144(15) 0.476(2) 0.029(3) 0.198(14) Uani 1 1 d .
H6O1 H -0.0483 0.4839 -0.0249 0.237 Uiso 1 1 calc R
H6O2 H -0.0093 0.5093 0.1039 0.237 Uiso 1 1 calc R

loop_
_atom_site_aniso_label
_atom_site_aniso_U_11
_atom_site_aniso_U_22
_atom_site_aniso_U_33
_atom_site_aniso_U_23
_atom_site_aniso_U_13
_atom_site_aniso_U_12
Co1 0.0245(9) 0.0458(11) 0.0337(9) 0.0007(8) 0.0097(7) -0.0011(8)
Fe1 0.0299(8) 0.0542(10) 0.0439(9) 0.0055(7) 0.0112(6) 0.0134(6)
N1 0.042(6) 0.093(8) 0.052(6) 0.015(6) 0.012(5) 0.010(5)
N1O 0.15(2) 0.14(2) 0.099(13) -0.016(12) 0.042(13) -0.047(17)
N2 0.083(10) 0.070(11) 0.155(15) 0.004(9) 0.021(10) 0.001(8)
N3 0.049(9) 0.082(13) 0.27(3) 0.010(14) 0.024(12) 0.020(9)
N4 0.042(6) 0.097(8) 0.058(6) 0.006(6) 0.014(5) -0.019(6)
N11 0.038(5) 0.069(7) 0.058(6) -0.002(5) 0.006(4) 0.011(5)
N12 0.046(6) 0.085(8) 0.084(8) 0.042(6) 0.034(6) 0.030(6)
O1 0.145(11) 0.043(5) 0.047(5) -0.003(4) 0.036(6) -0.006(6)
C1 0.045(6) 0.066(7) 0.051(7) 0.011(5) 0.029(6) 0.020(5)
C2 0.028(6) 0.059(8) 0.093(10) 0.003(7) 0.007(6) -0.011(5)
C3 0.032(6) 0.048(7) 0.108(11) 0.007(7) 0.027(7) 0.012(5)
C4 0.040(6) 0.069(7) 0.048(6) -0.005(5) 0.018(5) -0.017(5)
C11 0.065(9) 0.110(12) 0.067(9) 0.005(8) 0.024(8) 0.045(9)
C12 0.069(9) 0.147(16) 0.053(8) -0.006(9) 0.015(7) 0.033(10)
C13 0.061(9) 0.105(12) 0.069(9) 0.010(8) 0.026(8) 0.024(8)
C14 0.056(8) 0.088(10) 0.060(8) -0.001(7) 0.018(6) 0.014(7)
C15 0.032(6) 0.057(7) 0.099(11) -0.012(7) 0.010(6) 0.016(5)
C16 0.041(7) 0.071(9) 0.081(10) 0.020(7) 0.019(6) 0.024(6)
C17 0.052(9) 0.100(11) 0.112(13) 0.059(10) 0.033(9) 0.032(8)
C18 0.084(11) 0.096(11) 0.115(12) 0.056(10) 0.054(10) 0.041(9)
C19 0.107(14) 0.143(16) 0.108(15) 0.039(12) 0.075(13) 0.050(12)
C20 0.063(9) 0.118(13) 0.087(11) 0.047(10) 0.039(9) 0.028(9)
C21 0.048(9) 0.23(3) 0.080(11) -0.045(14) -0.002(8) 0.008(12)
C22 0.104(14) 0.150(18) 0.156(17) 0.052(14) 0.092(14) 0.058(13)
C3O 0.19(3) 0.13(2) 0.14(2) -0.005(17) 0.10(2) 0.03(2)
C5O 0.17(3) 0.10(2) 0.33(4) -0.06(2) 0.09(3) -0.03(2)
C2O 0.23(4) 0.12(2) 0.16(2) 0.045(16) 0.00(2) -0.06(2)
C1O 0.12(2) 0.16(3) 0.43(5) 0.00(3) 0.10(3) 0.03(2)
C4O 0.18(3) 0.14(3) 0.28(4) -0.07(3) 0.07(3) 0.02(2)
C6O 0.26(4) 0.12(2) 0.20(3) -0.001(19) 0.08(3) -0.05(2)

loop_
_atom_type_symbol
_atom_type_description
_atom_type_scat_dispersion_real
_atom_type_scat_dispersion_imag
_atom_type_scat_source
C C 0.0033 0.0016 'International Tables Vol C Tables 4.2.6.8 and 6.1.1.4'
H H 0.0000 0.0000 'International Tables Vol C Tables 4.2.6.8 and 6.1.1.4'
Co Co 0.3494 0.9721 'International Tables Vol C Tables 4.2.6.8 and 6.1.1.4'
Fe Fe 0.3463 0.8444 'International Tables Vol C Tables 4.2.6.8 and 6.1.1.4'
N N 0.0061 0.0033 'International Tables Vol C Tables 4.2.6.8 and 6.1.1.4'
O O 0.0106 0.0060 'International Tables Vol C Tables 4.2.6.8 and 6.1.1.4'

loop_
_geom_angle_atom_site_label_1
_geom_angle_atom_site_label_2
_geom_angle_atom_site_label_3
_geom_angle
_geom_angle_site_symmetry_1
_geom_angle_site_symmetry_3
N1 Co1 N1 180.0(8) 5 .
N1 Co1 N4 88.8(5) 5 .
N1 Co1 N4 91.2(5) . .
N1 Co1 N4 91.2(5) 5 5
N1 Co1 N4 88.8(5) . 5
N4 Co1 N4 180.0(8) . 5
N1 Co1 O1 88.2(5) 5 .
N1 Co1 O1 91.8(5) . .
N4 Co1 O1 92.3(5) . .
N4 Co1 O1 87.7(5) 5 .
N1 Co1 O1 91.8(5) 5 5
N1 Co1 O1 88.2(5) . 5
N4 Co1 O1 87.7(5) . 5
N4 Co1 O1 92.3(5) 5 5
O1 Co1 O1 180.0(7) . 5
C1 Fe1 C4 83.1(5) . 2_554
C1 Fe1 C3 90.2(6) . .
C4 Fe1 C3 88.9(5) 2_554 .
C1 Fe1 N11 175.6(5) . .
C4 Fe1 N11 100.1(5) 2_554 .
C3 Fe1 N11 92.8(5) . .
C1 Fe1 C2 88.8(6) . 2_554
C4 Fe1 C2 87.9(6) 2_554 2_554
C3 Fe1 C2 176.7(5) . 2_554
N11 Fe1 C2 88.3(5) . 2_554
C1 Fe1 N12 97.5(5) . .
C4 Fe1 N12 179.1(5) 2_554 .
C3 Fe1 N12 90.4(5) . .
N11 Fe1 N12 79.4(5) . .
C2 Fe1 N12 92.9(6) 2_554 .
C1 N1 Co1 154.2(11) . .
O1 N1O C5O 125(3) . .
O1 N1O C1O 115(3) . .
C5O N1O C1O 120(3) . .
C4 N4 Co1 161.1(12) . .
C15 N11 C11 116.0(12) . .
C15 N11 Fe1 116.7(10) . .
C11 N11 Fe1 127.2(9) . .
C16 N12 C20 118.0(12) . .
C16 N12 Fe1 116.8(11) . .
C20 N12 Fe1 125.0(10) . .
N1O O1 Co1 118.7(11) . .
N1 C1 Fe1 177.6(11) . .
N2 C2 Fe1 169.8(17) . 2_554
N3 C3 Fe1 179(2) . .
N4 C4 Fe1 175.1(13) . 2_554
C12 C11 N11 122.4(15) . .
C11 C12 C13 120.1(16) . .
C14 C13 C12 117.7(15) . .
C14 C13 C21 126.5(15) . .
C12 C13 C21 115.3(14) . .
C15 C14 C13 115.8(15) . .
C14 C15 N11 127.6(16) . .
C14 C15 C16 119.2(13) . .
N11 C15 C16 113.2(12) . .
N12 C16 C17 122.7(15) . .
N12 C16 C15 113.5(12) . .
C17 C16 C15 123.8(14) . .
C16 C17 C18 120.4(16) . .
C19 C18 C17 116.8(16) . .
C19 C18 C22 119.5(18) . .
C17 C18 C22 123.7(17) . .
C20 C19 C18 118.1(19) . .
C19 C20 N12 123.9(17) . .
C4O C3O C2O 121(4) . .
C4O C3O C6O 125(4) . .
C2O C3O C6O 114(3) . .
N1O C5O C4O 114(4) . .
C3O C2O C1O 123(4) . .
N1O C1O C2O 118(4) . .
C3O C4O C5O 120(4) . .
C6O C6O C3O 119(4) 5_565 .

loop_
_geom_bond_atom_site_label_1
_geom_bond_atom_site_label_2
_geom_bond_distance
_geom_bond_site_symmetry_2
Co1 N1 2.069(11) 5
Co1 N1 2.069(11) .
Co1 N4 2.086(11) .
Co1 N4 2.086(11) 5
Co1 O1 2.120(9) .
Co1 O1 2.120(9) 5
Fe1 C1 1.888(13) .
Fe1 C4 1.910(11) 2_554
Fe1 C3 1.928(14) .
Fe1 N11 1.935(10) .
Fe1 C2 1.966(16) 2_554
Fe1 N12 1.997(11) .
N1 C1 1.163(16) .
N1O O1 1.25(2) .
N1O C5O 1.28(4) .
N1O C1O 1.38(4) .
N2 C2 1.108(19) .
N3 C3 1.10(2) .
N4 C4 1.113(15) .
N11 C15 1.372(16) .
N11 C11 1.371(19) .
N12 C16 1.313(18) .
N12 C20 1.38(2) .
C2 Fe1 1.966(16) 2_554
C4 Fe1 1.910(11) 2_554
C11 C12 1.30(2) .
C12 C13 1.49(2) .
C13 C14 1.39(2) .
C13 C21 1.54(2) .
C14 C15 1.34(2) .
C15 C16 1.45(2) .
C16 C17 1.37(2) .
C17 C18 1.44(3) .
C18 C19 1.41(3) .
C18 C22 1.50(2) .
C19 C20 1.37(2) .
C3O C4O 1.24(4) .
C3O C2O 1.24(4) .
C3O C6O 1.58(4) .
C5O C4O 1.48(5) .
C2O C1O 1.36(4) .
C6O C6O 1.46(6) 5_565
